data_7223127
loop_
_publ_author_name
'Majerz, Irena'
'Gutmann, Matthias'

_publ_section_title
;
 Intermolecular OHN hydrogen bond with proton moving in 3-methylpyridinium
 2,6-dichloro-4-nitrophenolate
;
_journal_name_full 'RSC Adv.'
_journal_paper_doi 10.1039/C5RA06733B
_journal_year 2015
_chemical_formula_sum 'C12 H10 Cl2 N2 O3'
_chemical_formula_weight 301.1
_chemical_name_systematic ' ?'
_space_group_IT_number 14
_symmetry_cell_setting monoclinic
_symmetry_Int_Tables_number 14
_symmetry_space_group_name_Hall '-P 2ybc'
_symmetry_space_group_name_H-M 'P 1 21/c 1'
_audit_update_record
;
2015-04-16 deposited with the CCDC.
2015-11-02 downloaded from the CCDC.
;
_cell_angle_alpha 90
_cell_angle_beta 111.51(2)
_cell_angle_gamma 90
_cell_formula_units_Z 4
_cell_length_a 7.766(2)
_cell_length_b 23.537(7)
_cell_length_c 7.395(2)
_cell_measurement_temperature 50
_cell_volume 1257.6(6)
_computing_cell_refinement unknown
_computing_data_collection unknown
_computing_data_reduction unknown
_computing_molecular_graphics unknown
_computing_structure_solution unknown
_diffrn_ambient_temperature 50
_diffrn_measured_fraction_theta_full 0.9
_diffrn_measured_fraction_theta_max 0
_diffrn_radiation_probe neutron
_diffrn_radiation_wavelength -1
_diffrn_reflns_av_sigmaI/netI 0.097
_diffrn_reflns_limit_h_max 17
_diffrn_reflns_limit_h_min -19
_diffrn_reflns_limit_k_max 61
_diffrn_reflns_limit_k_min -57
_diffrn_reflns_limit_l_max 14
_diffrn_reflns_limit_l_min -15
_diffrn_reflns_number 9008
_diffrn_reflns_theta_full 14.08
_diffrn_reflns_theta_max 79.41
_diffrn_reflns_theta_min 2.78
_exptl_absorpt_coefficient_mu 0
_exptl_crystal_density_diffrn 1.59
_exptl_crystal_F_000 616
_refine_ls_extinction_coef 36.3(7)
_refine_ls_extinction_method 'B-C type 1 Lorentzian isotropic (Becker & Coppens, 1974)'
_refine_ls_goodness_of_fit_gt 2.73
_refine_ls_goodness_of_fit_ref 2.59
_refine_ls_hydrogen_treatment refall
_refine_ls_number_constraints 0
_refine_ls_number_parameters 268
_refine_ls_number_reflns 9008
_refine_ls_number_restraints 0
_refine_ls_R_factor_all 0.0901
_refine_ls_R_factor_gt 0.0806
_refine_ls_shift/su_max 0.0071
_refine_ls_shift/su_mean 0.0006
_refine_ls_structure_factor_coef Fsqd
_refine_ls_weighting_details w=1/(\s^2^(I)+0.0004I^2^)
_refine_ls_weighting_scheme sigma
_refine_ls_wR_factor_gt 0.1581
_refine_ls_wR_factor_ref 0.1601
_reflns_number_gt 7930
_reflns_number_total 9008
_reflns_threshold_expression I>3\s(I)
_cod_data_source_file c5ra06733b1.cif
_cod_data_source_block I
_cod_original_cell_volume 1257.6(7)
_cod_original_sg_symbol_Hall '-P 2ycb'
_cod_database_code 7223127

loop_
_symmetry_equiv_pos_site_id
_symmetry_equiv_pos_as_xyz
1 x,y,z
2 -x,y+1/2,-z+1/2
3 -x,-y,-z
4 x,-y+1/2,z+1/2

loop_
_atom_site_label
_atom_site_type_symbol
_atom_site_fract_x
_atom_site_fract_y
_atom_site_fract_z
_atom_site_adp_type
_atom_site_U_iso_or_equiv
_atom_site_symmetry_multiplicity
_atom_site_occupancy
_atom_site_calc_flag
O1 O 0.5353(3) 0.63569(8) 0.3729(4) Uani 0.0094(7) 4 1 d
O2 O 0.8264(3) 0.87952(9) 0.6505(4) Uani 0.0134(8) 4 1 d
O3 O 0.5567(3) 0.89988(8) 0.4363(4) Uani 0.0118(8) 4 1 d
N2 N 0.67660(19) 0.86488(5) 0.5276(2) Uani 0.0088(4) 4 1 d
Cl1 Cl 0.23035(18) 0.70935(5) 0.1439(2) Uani 0.0093(4) 4 1 d
Cl2 Cl 0.90341(18) 0.65996(5) 0.6836(2) Uani 0.0097(4) 4 1 d
C1 C 0.5700(3) 0.68823(7) 0.4112(3) Uani 0.0075(6) 4 1 d
C2 C 0.4395(3) 0.73145(7) 0.3147(3) Uani 0.0072(5) 4 1 d
C3 C 0.4720(3) 0.78845(7) 0.3479(3) Uani 0.0074(5) 4 1 d
C4 C 0.6403(3) 0.80570(7) 0.4898(3) Uani 0.0068(5) 4 1 d
C5 C 0.7738(3) 0.76606(7) 0.5938(3) Uani 0.0081(6) 4 1 d
C6 C 0.7382(2) 0.70945(7) 0.5544(3) Uani 0.0069(5) 4 1 d
H2 H 0.3681(6) 0.82005(16) 0.2708(7) Uani 0.0234(16) 4 1 d
H3 H 0.9029(6) 0.78051(17) 0.7044(7) Uani 0.0218(15) 4 1 d
N1 N 0.69547(19) 0.54088(5) 0.4810(2) Uani 0.0091(4) 4 1 d
C7 C 0.7269(3) 0.52197(7) 0.6619(3) Uani 0.0077(6) 4 1 d
C8 C 0.7839(3) 0.46666(7) 0.7156(3) Uani 0.0081(6) 4 1 d
C9 C 0.8085(3) 0.43104(7) 0.5757(3) Uani 0.0084(6) 4 1 d
C10 C 0.7760(3) 0.45162(7) 0.3900(3) Uani 0.0090(6) 4 1 d
C11 C 0.7185(3) 0.50731(7) 0.3459(3) Uani 0.0089(6) 4 1 d
C12 C 0.8130(3) 0.44609(8) 0.9171(3) Uani 0.0109(6) 4 1 d
H1 H 0.6430(6) 0.58561(17) 0.4434(7) Uani 0.0232(16) 4 1 d
H4 H 0.7025(7) 0.55270(18) 0.7605(8) Uani 0.0272(18) 4 1 d
H5 H 0.8503(7) 0.38747(17) 0.6129(8) Uani 0.0256(17) 4 1 d
H6 H 0.7911(7) 0.42394(19) 0.2787(7) Uani 0.0252(17) 4 1 d
H7 H 0.6899(7) 0.52676(18) 0.2026(7) Uani 0.0272(17) 4 1 d
H8 H 0.9390(8) 0.4206(2) 0.9746(8) Uani 0.036(2) 4 1 d
H9 H 0.8243(9) 0.4819(2) 1.0125(8) Uani 0.039(2) 4 1 d
H10 H 0.7003(7) 0.4192(2) 0.9154(9) Uani 0.037(2) 4 1 d

loop_
_atom_site_aniso_label
_atom_site_aniso_type_symbol
_atom_site_aniso_U_11
_atom_site_aniso_U_22
_atom_site_aniso_U_33
_atom_site_aniso_U_12
_atom_site_aniso_U_13
_atom_site_aniso_U_23
O1 O 0.0083(9) 0.0057(7) 0.0107(12) 0.0003(6) -0.0004(9) 0.0001(7)
O2 O 0.0104(10) 0.0074(7) 0.0188(14) -0.0016(7) 0.0011(10) -0.0031(8)
O3 O 0.0128(10) 0.0076(7) 0.0133(13) 0.0009(7) 0.0030(10) 0.0021(7)
N2 N 0.0089(6) 0.0067(4) 0.0112(8) -0.0013(4) 0.0044(6) -0.0005(4)
Cl1 Cl 0.0059(5) 0.0089(4) 0.0115(7) -0.0002(4) 0.0012(5) -0.0005(4)
Cl2 Cl 0.0075(5) 0.0071(4) 0.0116(8) 0.0021(4) 0.0001(5) 0.0010(4)
C1 C 0.0065(8) 0.0057(6) 0.0097(10) 0.0008(5) 0.0022(8) 0.0002(6)
C2 C 0.0071(7) 0.0067(6) 0.0072(10) -0.0002(5) 0.0019(7) 0.0000(6)
C3 C 0.0078(7) 0.0059(6) 0.0070(10) 0.0004(5) 0.0008(7) -0.0001(6)
C4 C 0.0069(7) 0.0059(6) 0.0072(10) 0.0004(5) 0.0021(7) 0.0014(5)
C5 C 0.0088(8) 0.0058(6) 0.0097(10) 0.0002(5) 0.0035(8) -0.0008(6)
C6 C 0.0060(7) 0.0073(6) 0.0060(10) 0.0001(5) 0.0004(7) 0.0003(6)
H2 H 0.022(2) 0.0143(15) 0.030(3) 0.0054(13) 0.004(2) 0.0021(15)
H3 H 0.0155(19) 0.0230(18) 0.022(3) -0.0035(14) 0.0004(18) -0.0028(16)
N1 N 0.0102(6) 0.0060(4) 0.0106(8) 0.0010(4) 0.0031(6) 0.0003(4)
C7 C 0.0091(8) 0.0072(6) 0.0059(10) 0.0011(5) 0.0015(7) -0.0001(6)
C8 C 0.0089(8) 0.0067(6) 0.0084(10) -0.0004(5) 0.0028(8) -0.0009(6)
C9 C 0.0107(8) 0.0060(6) 0.0079(10) 0.0018(5) 0.0028(8) 0.0006(6)
C10 C 0.0126(8) 0.0069(6) 0.0077(10) 0.0017(5) 0.0039(8) -0.0012(6)
C11 C 0.0102(8) 0.0077(6) 0.0081(10) 0.0005(6) 0.0025(8) 0.0007(6)
C12 C 0.0128(9) 0.0118(7) 0.0070(10) -0.0007(6) 0.0024(8) 0.0012(7)
H1 H 0.026(2) 0.0203(17) 0.023(3) 0.0043(15) 0.009(2) 0.0027(16)
H4 H 0.041(3) 0.0180(17) 0.028(3) 0.0019(17) 0.019(2) -0.0074(17)
H5 H 0.037(3) 0.0169(16) 0.022(3) 0.0088(16) 0.010(2) 0.0045(16)
H6 H 0.035(3) 0.027(2) 0.013(2) 0.0064(17) 0.009(2) -0.0031(17)
H7 H 0.042(3) 0.0233(19) 0.016(2) 0.0059(18) 0.011(2) 0.0075(17)
H8 H 0.037(3) 0.048(3) 0.022(3) 0.020(2) 0.009(3) 0.015(2)
H9 H 0.076(4) 0.024(2) 0.022(3) -0.002(2) 0.022(3) -0.005(2)
H10 H 0.028(3) 0.046(3) 0.035(4) -0.015(2) 0.011(3) 0.010(2)

loop_
_atom_type_symbol
_atom_type_scat_length_neutron
_atom_type_scat_source
C 6.646 International_Tables_Vol_C
H -3.739 International_Tables_Vol_C
Cl 9.577 International_Tables_Vol_C
N 9.360 International_Tables_Vol_C
O 5.803 International_Tables_Vol_C
